data_4083795
loop_
_publ_author_name
'Sasamori, Takahiro'
'Inamura, Koji'
'Hoshino, Wataru'
'Nakata, Norio'
'Mizuhata, Yoshiyuki'
'Watanabe, Yasuaki'
'Furukawa, Yukio'
'Tokitoh, Norihiro'

_publ_section_title
;
 Synthesis and Characterization of Two Isomers of 14\p-Electron
 Germaaromatics:&#x00A0; Kinetically Stabilized 9-Germaanthracene and
 9-Germaphenanthrene
;
_journal_issue 15
_journal_name_full Organometallics
_journal_page_first 3533
_journal_paper_doi 10.1021/om060371+
_journal_volume 25
_journal_year 2006
_chemical_formula_moiety 'C43 H76 Ge Si7'
_chemical_formula_sum 'C43 H76 Ge Si7'
_chemical_formula_weight 862.26
_chemical_name_common 9-germaanthracene
_chemical_name_systematic
; 
 ? 
;
_space_group_IT_number 2
_symmetry_cell_setting triclinic
_symmetry_Int_Tables_number 2
_symmetry_space_group_name_Hall '-P 1'
_symmetry_space_group_name_H-M 'P -1'
_atom_sites_solution_hydrogens geom
_atom_sites_solution_primary direct
_atom_sites_solution_secondary difmap
_audit_creation_method SHELXL-97
_cell_angle_alpha 87.6752(14)
_cell_angle_beta 86.2064(15)
_cell_angle_gamma 77.4549(10)
_cell_formula_units_Z 2
_cell_length_a 9.3543(2)
_cell_length_b 15.8642(3)
_cell_length_c 16.9042(4)
_cell_measurement_temperature 103(2)
_cell_measurement_theta_max 25.0
_cell_measurement_theta_min 2.42
_cell_volume 2442.42(9)
_computing_cell_refinement HKL2000
_computing_data_collection CrystalClear
_computing_data_reduction HKL2000
_computing_structure_refinement 'SHELXL-97 (Sheldrick, 1997)'
_computing_structure_solution 'SHELXS-97 (Sheldrick, 1990)'
_diffrn_ambient_temperature 103(2)
_diffrn_detector_area_resol_mean 7.31
_diffrn_measured_fraction_theta_full 0.982
_diffrn_measured_fraction_theta_max 0.982
_diffrn_measurement_device_type 'Rigaku Mercury'
_diffrn_measurement_method \w
_diffrn_radiation_monochromator graphite
_diffrn_radiation_source 'fine-focus sealed tube'
_diffrn_radiation_type MoK\a
_diffrn_radiation_wavelength 0.71069
_diffrn_reflns_av_R_equivalents 0.0243
_diffrn_reflns_av_sigmaI/netI 0.0335
_diffrn_reflns_limit_h_max 10
_diffrn_reflns_limit_h_min -11
_diffrn_reflns_limit_k_max 18
_diffrn_reflns_limit_k_min -18
_diffrn_reflns_limit_l_max 19
_diffrn_reflns_limit_l_min -20
_diffrn_reflns_number 16455
_diffrn_reflns_theta_full 25.00
_diffrn_reflns_theta_max 25.00
_diffrn_reflns_theta_min 2.42
_exptl_absorpt_coefficient_mu 0.826
_exptl_absorpt_correction_T_max 0.9219
_exptl_absorpt_correction_T_min 0.7074
_exptl_absorpt_correction_type multi-scan
_exptl_absorpt_process_details 'Jacobson, R. (1998) Private communication'
_exptl_crystal_colour red
_exptl_crystal_density_diffrn 1.172
_exptl_crystal_density_method 'not measured'
_exptl_crystal_description prism
_exptl_crystal_F_000 928
_exptl_crystal_size_max 0.45
_exptl_crystal_size_mid 0.10
_exptl_crystal_size_min 0.10
_refine_diff_density_max 0.625
_refine_diff_density_min -0.328
_refine_diff_density_rms 0.055
_refine_ls_extinction_method none
_refine_ls_goodness_of_fit_ref 1.055
_refine_ls_hydrogen_treatment constr
_refine_ls_matrix_type full
_refine_ls_number_parameters 481
_refine_ls_number_reflns 8429
_refine_ls_number_restraints 0
_refine_ls_restrained_S_all 1.055
_refine_ls_R_factor_all 0.0354
_refine_ls_R_factor_gt 0.0306
_refine_ls_shift/su_max 0.002
_refine_ls_shift/su_mean 0.000
_refine_ls_structure_factor_coef Fsqd
_refine_ls_weighting_details 'calc w=1/[\s^2^(Fo^2^)+(0.0383P)^2^+1.2325P] where P=(Fo^2^+2Fc^2^)/3'
_refine_ls_weighting_scheme calc
_refine_ls_wR_factor_gt 0.0792
_refine_ls_wR_factor_ref 0.0815
_reflns_number_gt 7572
_reflns_number_total 8429
_reflns_threshold_expression >2sigma(I)
_cod_data_source_file om060371%2Bsi20060501_014249.cif
_cod_data_source_block geanth
_cod_original_sg_symbol_Hall '    -P 1'
_cod_database_code 4083795

loop_
_symmetry_equiv_pos_as_xyz
'x, y, z'
'-x, -y, -z'

loop_
_atom_site_label
_atom_site_type_symbol
_atom_site_fract_x
_atom_site_fract_y
_atom_site_fract_z
_atom_site_U_iso_or_equiv
_atom_site_adp_type
_atom_site_occupancy
_atom_site_symmetry_multiplicity
_atom_site_calc_flag
_atom_site_refinement_flags
Ge1 Ge 0.57465(2) 0.429722(12) 0.735305(12) 0.02131(7) Uani 1 1 d .
C1 C 0.3973(2) 0.50362(13) 0.76475(12) 0.0248(4) Uani 1 1 d .
C2 C 0.2685(2) 0.47545(14) 0.79290(14) 0.0333(5) Uani 1 1 d .
H1 H 0.2714 0.4152 0.7977 0.040 Uiso 1 1 calc R
C3 C 0.1411(3) 0.53213(16) 0.81320(16) 0.0414(6) Uani 1 1 d .
H2 H 0.0566 0.5114 0.8318 0.050 Uiso 1 1 calc R
C4 C 0.1350(3) 0.62183(15) 0.80644(15) 0.0397(6) Uani 1 1 d .
H3 H 0.0458 0.6615 0.8200 0.048 Uiso 1 1 calc R
C5 C 0.2548(3) 0.65149(14) 0.78088(13) 0.0344(5) Uani 1 1 d .
H4 H 0.2481 0.7121 0.7773 0.041 Uiso 1 1 calc R
C6 C 0.3925(3) 0.59481(13) 0.75882(12) 0.0283(5) Uani 1 1 d .
C7 C 0.5115(3) 0.63182(13) 0.73388(13) 0.0320(5) Uani 1 1 d .
H5 H 0.4931 0.6931 0.7346 0.038 Uiso 1 1 calc R
C8 C 0.6542(3) 0.59037(14) 0.70802(13) 0.0320(5) Uani 1 1 d .
C9 C 0.7600(3) 0.64237(16) 0.68631(15) 0.0428(6) Uani 1 1 d .
H6 H 0.7318 0.7031 0.6923 0.051 Uiso 1 1 calc R
C10 C 0.8980(3) 0.60787(17) 0.65770(16) 0.0466(7) Uani 1 1 d .
H7 H 0.9647 0.6444 0.6445 0.056 Uiso 1 1 calc R
C11 C 0.9437(3) 0.51783(17) 0.64737(16) 0.0459(6) Uani 1 1 d .
H8 H 1.0395 0.4940 0.6255 0.055 Uiso 1 1 calc R
C12 C 0.8488(3) 0.46524(15) 0.66909(14) 0.0361(5) Uani 1 1 d .
H9 H 0.8805 0.4047 0.6626 0.043 Uiso 1 1 calc R
C13 C 0.7048(2) 0.49845(13) 0.70086(12) 0.0283(5) Uani 1 1 d .
C14 C 0.6312(2) 0.30458(11) 0.74445(11) 0.0171(4) Uani 1 1 d .
C15 C 0.68112(19) 0.26444(12) 0.81655(11) 0.0170(4) Uani 1 1 d .
C16 C 0.7388(2) 0.17557(12) 0.81821(11) 0.0175(4) Uani 1 1 d .
H10 H 0.7744 0.1489 0.8665 0.021 Uiso 1 1 calc R
C17 C 0.74700(19) 0.12329(12) 0.75184(11) 0.0171(4) Uani 1 1 d .
C18 C 0.6894(2) 0.16536(12) 0.68291(11) 0.0179(4) Uani 1 1 d .
H11 H 0.6886 0.1319 0.6376 0.022 Uiso 1 1 calc R
C19 C 0.6328(2) 0.25456(12) 0.67760(11) 0.0176(4) Uani 1 1 d .
C20 C 0.6735(2) 0.31644(12) 0.89091(11) 0.0194(4) Uani 1 1 d .
H12 H 0.6247 0.3761 0.8733 0.023 Uiso 1 1 calc R
C21 C 0.8153(2) 0.02483(12) 0.75582(11) 0.0175(4) Uani 1 1 d .
C22 C 0.5691(2) 0.29431(12) 0.60079(11) 0.0184(4) Uani 1 1 d .
H13 H 0.5400 0.3572 0.6128 0.022 Uiso 1 1 calc R
Si1 Si 0.54177(6) 0.28934(4) 0.97353(3) 0.02397(13) Uani 1 1 d .
Si2 Si 0.86042(6) 0.33030(4) 0.92001(3) 0.02318(13) Uani 1 1 d .
Si3 Si 0.73707(6) -0.02450(3) 0.85137(3) 0.02080(12) Uani 1 1 d .
Si4 Si 1.02521(6) 0.00946(3) 0.75797(3) 0.02019(12) Uani 1 1 d .
Si5 Si 0.77045(6) -0.03643(3) 0.66736(3) 0.01995(12) Uani 1 1 d .
Si6 Si 0.70395(6) 0.29304(3) 0.51063(3) 0.02125(12) Uani 1 1 d .
Si7 Si 0.38532(6) 0.26577(4) 0.58601(3) 0.02256(13) Uani 1 1 d .
C23 C 0.3659(3) 0.2833(2) 0.93105(15) 0.0464(7) Uani 1 1 d .
H14 H 0.3058 0.2574 0.9706 0.070 Uiso 1 1 calc R
H15 H 0.3864 0.2477 0.8839 0.070 Uiso 1 1 calc R
H16 H 0.3131 0.3416 0.9164 0.070 Uiso 1 1 calc R
C24 C 0.6077(2) 0.18572(15) 1.02972(14) 0.0335(5) Uani 1 1 d .
H17 H 0.7064 0.1839 1.0470 0.050 Uiso 1 1 calc R
H18 H 0.6106 0.1370 0.9954 0.050 Uiso 1 1 calc R
H19 H 0.5408 0.1820 1.0762 0.050 Uiso 1 1 calc R
C25 C 0.5061(3) 0.37840(17) 1.04580(15) 0.0466(6) Uani 1 1 d .
H20 H 0.4310 0.3687 1.0863 0.070 Uiso 1 1 calc R
H21 H 0.4716 0.4337 1.0179 0.070 Uiso 1 1 calc R
H22 H 0.5968 0.3795 1.0712 0.070 Uiso 1 1 calc R
C26 C 0.8419(3) 0.43862(16) 0.96348(16) 0.0431(6) Uani 1 1 d .
H23 H 0.7797 0.4421 1.0128 0.065 Uiso 1 1 calc R
H24 H 0.7971 0.4836 0.9257 0.065 Uiso 1 1 calc R
H25 H 0.9391 0.4472 0.9748 0.065 Uiso 1 1 calc R
C27 C 0.9850(2) 0.32717(15) 0.82888(13) 0.0307(5) Uani 1 1 d .
H26 H 1.0871 0.3152 0.8438 0.046 Uiso 1 1 calc R
H27 H 0.9625 0.3831 0.8004 0.046 Uiso 1 1 calc R
H28 H 0.9709 0.2816 0.7946 0.046 Uiso 1 1 calc R
C28 C 0.9463(2) 0.24652(16) 0.99359(13) 0.0338(5) Uani 1 1 d .
H29 H 1.0466 0.2525 1.0010 0.051 Uiso 1 1 calc R
H30 H 0.9485 0.1889 0.9740 0.051 Uiso 1 1 calc R
H31 H 0.8887 0.2542 1.0444 0.051 Uiso 1 1 calc R
C29 C 0.5374(2) 0.02604(14) 0.86939(13) 0.0275(5) Uani 1 1 d .
H32 H 0.5027 0.0074 0.9218 0.041 Uiso 1 1 calc R
H33 H 0.4814 0.0081 0.8286 0.041 Uiso 1 1 calc R
H34 H 0.5239 0.0891 0.8672 0.041 Uiso 1 1 calc R
C30 C 0.7519(3) -0.14471(13) 0.85002(13) 0.0302(5) Uani 1 1 d .
H35 H 0.7125 -0.1645 0.9009 0.045 Uiso 1 1 calc R
H36 H 0.8551 -0.1739 0.8414 0.045 Uiso 1 1 calc R
H37 H 0.6958 -0.1583 0.8071 0.045 Uiso 1 1 calc R
C31 C 0.8332(2) -0.01381(14) 0.94357(12) 0.0278(5) Uani 1 1 d .
H38 H 0.8345 0.0471 0.9505 0.042 Uiso 1 1 calc R
H39 H 0.9342 -0.0477 0.9386 0.042 Uiso 1 1 calc R
H40 H 0.7811 -0.0352 0.9897 0.042 Uiso 1 1 calc R
C32 C 1.0856(2) 0.08160(14) 0.82735(13) 0.0292(5) Uani 1 1 d .
H41 H 1.1929 0.0716 0.8238 0.044 Uiso 1 1 calc R
H42 H 1.0515 0.0691 0.8817 0.044 Uiso 1 1 calc R
H43 H 1.0440 0.1420 0.8130 0.044 Uiso 1 1 calc R
C33 C 1.1103(2) 0.03269(15) 0.65843(13) 0.0315(5) Uani 1 1 d .
H44 H 1.0637 0.0908 0.6398 0.047 Uiso 1 1 calc R
H45 H 1.0964 -0.0097 0.6207 0.047 Uiso 1 1 calc R
H46 H 1.2155 0.0291 0.6626 0.047 Uiso 1 1 calc R
C34 C 1.1191(2) -0.10309(13) 0.78813(14) 0.0301(5) Uani 1 1 d .
H47 H 1.2249 -0.1067 0.7887 0.045 Uiso 1 1 calc R
H48 H 1.1004 -0.1440 0.7502 0.045 Uiso 1 1 calc R
H49 H 1.0809 -0.1173 0.8412 0.045 Uiso 1 1 calc R
C35 C 0.5703(2) -0.04009(14) 0.67403(13) 0.0294(5) Uani 1 1 d .
H50 H 0.5442 -0.0597 0.6238 0.044 Uiso 1 1 calc R
H51 H 0.5112 0.0178 0.6847 0.044 Uiso 1 1 calc R
H52 H 0.5514 -0.0802 0.7171 0.044 Uiso 1 1 calc R
C36 C 0.8087(2) 0.00722(13) 0.56422(12) 0.0260(4) Uani 1 1 d .
H53 H 0.8726 0.0483 0.5668 0.039 Uiso 1 1 calc R
H54 H 0.7160 0.0365 0.5421 0.039 Uiso 1 1 calc R
H55 H 0.8571 -0.0406 0.5303 0.039 Uiso 1 1 calc R
C37 C 0.8820(2) -0.14967(13) 0.66032(13) 0.0280(5) Uani 1 1 d .
H56 H 0.8818 -0.1786 0.7126 0.042 Uiso 1 1 calc R
H57 H 0.9830 -0.1482 0.6419 0.042 Uiso 1 1 calc R
H58 H 0.8395 -0.1813 0.6227 0.042 Uiso 1 1 calc R
C38 C 0.6762(3) 0.40592(14) 0.46920(14) 0.0371(5) Uani 1 1 d .
H59 H 0.6962 0.4440 0.5093 0.056 Uiso 1 1 calc R
H60 H 0.5747 0.4253 0.4541 0.056 Uiso 1 1 calc R
H61 H 0.7432 0.4077 0.4224 0.056 Uiso 1 1 calc R
C39 C 0.6792(2) 0.22258(14) 0.42872(12) 0.0295(5) Uani 1 1 d .
H62 H 0.5794 0.2409 0.4108 0.044 Uiso 1 1 calc R
H63 H 0.6952 0.1624 0.4481 0.044 Uiso 1 1 calc R
H64 H 0.7501 0.2276 0.3844 0.044 Uiso 1 1 calc R
C40 C 0.8975(2) 0.25600(15) 0.54025(13) 0.0301(5) Uani 1 1 d .
H65 H 0.9650 0.2697 0.4973 0.045 Uiso 1 1 calc R
H66 H 0.9183 0.1934 0.5507 0.045 Uiso 1 1 calc R
H67 H 0.9105 0.2854 0.5883 0.045 Uiso 1 1 calc R
C41 C 0.2872(3) 0.2574(2) 0.68374(16) 0.0571(8) Uani 1 1 d .
H68 H 0.1921 0.2434 0.6763 0.086 Uiso 1 1 calc R
H69 H 0.2719 0.3126 0.7104 0.086 Uiso 1 1 calc R
H70 H 0.3458 0.2118 0.7162 0.086 Uiso 1 1 calc R
C42 C 0.2808(3) 0.35613(18) 0.5257(2) 0.0607(9) Uani 1 1 d .
H71 H 0.1847 0.3446 0.5162 0.091 Uiso 1 1 calc R
H72 H 0.3352 0.3613 0.4748 0.091 Uiso 1 1 calc R
H73 H 0.2675 0.4101 0.5542 0.091 Uiso 1 1 calc R
C43 C 0.3939(3) 0.16190(15) 0.53656(15) 0.0369(5) Uani 1 1 d .
H74 H 0.4631 0.1156 0.5628 0.055 Uiso 1 1 calc R
H75 H 0.4266 0.1671 0.4806 0.055 Uiso 1 1 calc R
H76 H 0.2963 0.1483 0.5402 0.055 Uiso 1 1 calc R

loop_
_atom_site_aniso_label
_atom_site_aniso_U_11
_atom_site_aniso_U_22
_atom_site_aniso_U_33
_atom_site_aniso_U_23
_atom_site_aniso_U_13
_atom_site_aniso_U_12
Ge1 0.02912(13) 0.01383(11) 0.02149(12) 0.00035(8) -0.00183(9) -0.00577(8)
C1 0.0333(11) 0.0174(10) 0.0229(10) -0.0016(8) -0.0055(9) -0.0029(8)
C2 0.0364(13) 0.0246(11) 0.0389(13) -0.0048(10) 0.0007(10) -0.0065(10)
C3 0.0368(14) 0.0352(13) 0.0510(16) -0.0072(11) 0.0019(12) -0.0055(11)
C4 0.0383(13) 0.0301(12) 0.0448(14) -0.0097(11) -0.0037(11) 0.0075(10)
C5 0.0491(14) 0.0183(10) 0.0316(12) -0.0027(9) -0.0066(11) 0.0036(10)
C6 0.0422(13) 0.0220(10) 0.0201(10) -0.0003(8) -0.0053(9) -0.0045(9)
C7 0.0511(14) 0.0163(10) 0.0285(12) 0.0008(9) -0.0044(10) -0.0068(10)
C8 0.0495(14) 0.0248(11) 0.0250(11) 0.0008(9) -0.0025(10) -0.0151(10)
C9 0.0615(17) 0.0285(12) 0.0439(15) -0.0004(11) 0.0039(13) -0.0238(12)
C10 0.0564(17) 0.0408(14) 0.0504(16) 0.0033(12) 0.0036(13) -0.0304(13)
C11 0.0403(14) 0.0459(15) 0.0548(17) -0.0050(13) 0.0104(12) -0.0197(12)
C12 0.0431(14) 0.0287(12) 0.0381(13) -0.0010(10) 0.0021(11) -0.0128(10)
C13 0.0376(12) 0.0231(11) 0.0257(11) 0.0020(9) -0.0021(9) -0.0105(9)
C14 0.0176(9) 0.0136(9) 0.0199(10) -0.0001(7) 0.0011(8) -0.0038(7)
C15 0.0142(9) 0.0191(9) 0.0186(10) -0.0002(7) 0.0015(7) -0.0063(7)
C16 0.0182(9) 0.0187(9) 0.0162(9) 0.0024(7) -0.0002(7) -0.0056(7)
C17 0.0146(9) 0.0159(9) 0.0211(10) 0.0008(7) 0.0022(7) -0.0052(7)
C18 0.0191(9) 0.0186(9) 0.0169(9) -0.0029(7) 0.0009(8) -0.0059(7)
C19 0.0154(9) 0.0190(9) 0.0187(10) 0.0012(8) 0.0018(7) -0.0057(7)
C20 0.0214(10) 0.0178(9) 0.0190(10) -0.0008(8) -0.0019(8) -0.0038(8)
C21 0.0193(9) 0.0158(9) 0.0173(9) 0.0015(7) 0.0005(8) -0.0042(7)
C22 0.0221(10) 0.0149(9) 0.0177(10) -0.0003(7) -0.0009(8) -0.0036(7)
Si1 0.0203(3) 0.0295(3) 0.0198(3) 0.0007(2) 0.0018(2) -0.0014(2)
Si2 0.0228(3) 0.0239(3) 0.0244(3) -0.0039(2) -0.0030(2) -0.0074(2)
Si3 0.0237(3) 0.0186(3) 0.0203(3) 0.0036(2) 0.0009(2) -0.0063(2)
Si4 0.0182(3) 0.0173(3) 0.0241(3) 0.0017(2) -0.0005(2) -0.0023(2)
Si5 0.0229(3) 0.0162(3) 0.0211(3) -0.0016(2) 0.0006(2) -0.0054(2)
Si6 0.0241(3) 0.0200(3) 0.0191(3) 0.0029(2) 0.0013(2) -0.0048(2)
Si7 0.0208(3) 0.0231(3) 0.0242(3) -0.0017(2) -0.0022(2) -0.0051(2)
C23 0.0248(12) 0.0772(19) 0.0383(14) 0.0155(13) -0.0041(10) -0.0159(12)
C24 0.0279(12) 0.0386(13) 0.0324(12) 0.0089(10) 0.0037(10) -0.0074(10)
C25 0.0583(17) 0.0419(15) 0.0333(14) -0.0065(11) 0.0140(12) -0.0013(12)
C26 0.0438(14) 0.0396(14) 0.0502(15) -0.0178(12) -0.0068(12) -0.0138(11)
C27 0.0270(11) 0.0331(12) 0.0348(12) 0.0012(10) -0.0008(9) -0.0132(9)
C28 0.0249(11) 0.0466(14) 0.0310(12) 0.0048(10) -0.0071(9) -0.0093(10)
C29 0.0265(11) 0.0309(11) 0.0258(11) 0.0004(9) 0.0051(9) -0.0101(9)
C30 0.0384(13) 0.0228(11) 0.0304(12) 0.0076(9) 0.0025(10) -0.0116(9)
C31 0.0332(12) 0.0272(11) 0.0217(11) 0.0052(9) -0.0014(9) -0.0047(9)
C32 0.0216(10) 0.0274(11) 0.0395(13) -0.0026(9) -0.0057(9) -0.0054(9)
C33 0.0217(11) 0.0376(12) 0.0339(12) 0.0051(10) 0.0035(9) -0.0064(9)
C34 0.0266(11) 0.0239(11) 0.0368(12) 0.0022(9) -0.0044(9) 0.0014(9)
C35 0.0278(11) 0.0330(12) 0.0301(12) -0.0052(9) -0.0015(9) -0.0119(9)
C36 0.0341(12) 0.0208(10) 0.0218(10) -0.0025(8) 0.0019(9) -0.0037(9)
C37 0.0352(12) 0.0187(10) 0.0296(11) -0.0023(9) 0.0034(9) -0.0055(9)
C38 0.0474(14) 0.0270(12) 0.0345(13) 0.0090(10) 0.0078(11) -0.0076(10)
C39 0.0319(12) 0.0354(12) 0.0198(10) -0.0011(9) 0.0029(9) -0.0053(9)
C40 0.0259(11) 0.0339(12) 0.0308(12) 0.0005(9) 0.0020(9) -0.0082(9)
C41 0.0475(16) 0.097(2) 0.0395(15) -0.0290(15) 0.0206(13) -0.0445(16)
C42 0.0392(15) 0.0440(16) 0.103(3) 0.0248(16) -0.0377(16) -0.0135(12)
C43 0.0366(13) 0.0380(13) 0.0414(14) -0.0125(11) 0.0025(11) -0.0189(11)

loop_
_atom_type_symbol
_atom_type_description
_atom_type_scat_dispersion_real
_atom_type_scat_dispersion_imag
_atom_type_scat_source
C C 0.0033 0.0016 'International Tables Vol C Tables 4.2.6.8 and 6.1.1.4'
H H 0.0000 0.0000 'International Tables Vol C Tables 4.2.6.8 and 6.1.1.4'
Si Si 0.0817 0.0704 'International Tables Vol C Tables 4.2.6.8 and 6.1.1.4'
Ge Ge 0.1547 1.8001 'International Tables Vol C Tables 4.2.6.8 and 6.1.1.4'

loop_
_geom_angle_atom_site_label_1
_geom_angle_atom_site_label_2
_geom_angle_atom_site_label_3
_geom_angle
C13 Ge1 C1 107.11(9)
C13 Ge1 C14 123.01(9)
C1 Ge1 C14 129.69(8)
C2 C1 C6 118.62(19)
C2 C1 Ge1 124.22(15)
C6 C1 Ge1 117.16(16)
C3 C2 C1 122.0(2)
C3 C2 H1 119.0
C1 C2 H1 119.0
C2 C3 C4 119.7(2)
C2 C3 H2 120.2
C4 C3 H2 120.2
C5 C4 C3 120.4(2)
C5 C4 H3 119.8
C3 C4 H3 119.8
C4 C5 C6 122.5(2)
C4 C5 H4 118.8
C6 C5 H4 118.8
C7 C6 C1 124.9(2)
C7 C6 C5 118.24(19)
C1 C6 C5 116.8(2)
C6 C7 C8 128.6(2)
C6 C7 H5 115.7
C8 C7 H5 115.7
C7 C8 C13 125.0(2)
C7 C8 C9 118.7(2)
C13 C8 C9 116.4(2)
C10 C9 C8 122.4(2)
C10 C9 H6 118.8
C8 C9 H6 118.8
C9 C10 C11 120.5(2)
C9 C10 H7 119.8
C11 C10 H7 119.8
C12 C11 C10 119.4(2)
C12 C11 H8 120.3
C10 C11 H8 120.3
C11 C12 C13 121.9(2)
C11 C12 H9 119.1
C13 C12 H9 119.1
C12 C13 C8 119.3(2)
C12 C13 Ge1 123.60(16)
C8 C13 Ge1 117.08(16)
C19 C14 C15 120.00(16)
C19 C14 Ge1 119.84(13)
C15 C14 Ge1 119.99(13)
C16 C15 C14 118.51(17)
C16 C15 C20 120.41(16)
C14 C15 C20 121.08(16)
C15 C16 C17 123.34(17)
C15 C16 H10 118.3
C17 C16 H10 118.3
C18 C17 C16 115.96(16)
C18 C17 C21 122.42(16)
C16 C17 C21 121.62(16)
C17 C18 C19 122.97(17)
C17 C18 H11 118.5
C19 C18 H11 118.5
C18 C19 C14 119.10(17)
C18 C19 C22 119.26(16)
C14 C19 C22 121.60(16)
C15 C20 Si1 114.36(13)
C15 C20 Si2 113.47(13)
Si1 C20 Si2 117.25(10)
C15 C20 H12 103.1
Si1 C20 H12 103.1
Si2 C20 H12 103.1
C17 C21 Si4 108.40(12)
C17 C21 Si5 113.19(12)
Si4 C21 Si5 109.05(9)
C17 C21 Si3 108.67(12)
Si4 C21 Si3 110.26(9)
Si5 C21 Si3 107.26(9)
C19 C22 Si7 111.52(12)
C19 C22 Si6 116.64(13)
Si7 C22 Si6 118.12(10)
C19 C22 H13 102.5
Si7 C22 H13 102.5
Si6 C22 H13 102.5
C23 Si1 C25 108.90(14)
C23 Si1 C24 107.63(12)
C25 Si1 C24 107.66(12)
C23 Si1 C20 109.12(10)
C25 Si1 C20 107.95(11)
C24 Si1 C20 115.44(9)
C27 Si2 C26 107.00(11)
C27 Si2 C28 109.52(10)
C26 Si2 C28 108.18(12)
C27 Si2 C20 108.88(9)
C26 Si2 C20 109.72(10)
C28 Si2 C20 113.33(9)
C29 Si3 C31 108.21(10)
C29 Si3 C30 106.72(10)
C31 Si3 C30 101.55(10)
C29 Si3 C21 110.15(9)
C31 Si3 C21 114.81(9)
C30 Si3 C21 114.74(9)
C32 Si4 C33 105.30(10)
C32 Si4 C34 105.31(10)
C33 Si4 C34 106.49(10)
C32 Si4 C21 114.19(9)
C33 Si4 C21 111.60(9)
C34 Si4 C21 113.28(9)
C37 Si5 C35 108.69(10)
C37 Si5 C36 100.49(9)
C35 Si5 C36 105.76(10)
C37 Si5 C21 113.46(9)
C35 Si5 C21 110.20(9)
C36 Si5 C21 117.47(9)
C38 Si6 C39 107.21(11)
C38 Si6 C40 109.63(11)
C39 Si6 C40 107.07(10)
C38 Si6 C22 107.18(10)
C39 Si6 C22 115.04(9)
C40 Si6 C22 110.60(9)
C41 Si7 C42 110.06(16)
C41 Si7 C43 106.13(12)
C42 Si7 C43 109.31(13)
C41 Si7 C22 109.26(10)
C42 Si7 C22 106.12(10)
C43 Si7 C22 115.94(10)
Si1 C23 H14 109.5
Si1 C23 H15 109.5
H14 C23 H15 109.5
Si1 C23 H16 109.5
H14 C23 H16 109.5
H15 C23 H16 109.5
Si1 C24 H17 109.5
Si1 C24 H18 109.5
H17 C24 H18 109.5
Si1 C24 H19 109.5
H17 C24 H19 109.5
H18 C24 H19 109.5
Si1 C25 H20 109.5
Si1 C25 H21 109.5
H20 C25 H21 109.5
Si1 C25 H22 109.5
H20 C25 H22 109.5
H21 C25 H22 109.5
Si2 C26 H23 109.5
Si2 C26 H24 109.5
H23 C26 H24 109.5
Si2 C26 H25 109.5
H23 C26 H25 109.5
H24 C26 H25 109.5
Si2 C27 H26 109.5
Si2 C27 H27 109.5
H26 C27 H27 109.5
Si2 C27 H28 109.5
H26 C27 H28 109.5
H27 C27 H28 109.5
Si2 C28 H29 109.5
Si2 C28 H30 109.5
H29 C28 H30 109.5
Si2 C28 H31 109.5
H29 C28 H31 109.5
H30 C28 H31 109.5
Si3 C29 H32 109.5
Si3 C29 H33 109.5
H32 C29 H33 109.5
Si3 C29 H34 109.5
H32 C29 H34 109.5
H33 C29 H34 109.5
Si3 C30 H35 109.5
Si3 C30 H36 109.5
H35 C30 H36 109.5
Si3 C30 H37 109.5
H35 C30 H37 109.5
H36 C30 H37 109.5
Si3 C31 H38 109.5
Si3 C31 H39 109.5
H38 C31 H39 109.5
Si3 C31 H40 109.5
H38 C31 H40 109.5
H39 C31 H40 109.5
Si4 C32 H41 109.5
Si4 C32 H42 109.5
H41 C32 H42 109.5
Si4 C32 H43 109.5
H41 C32 H43 109.5
H42 C32 H43 109.5
Si4 C33 H44 109.5
Si4 C33 H45 109.5
H44 C33 H45 109.5
Si4 C33 H46 109.5
H44 C33 H46 109.5
H45 C33 H46 109.5
Si4 C34 H47 109.5
Si4 C34 H48 109.5
H47 C34 H48 109.5
Si4 C34 H49 109.5
H47 C34 H49 109.5
H48 C34 H49 109.5
Si5 C35 H50 109.5
Si5 C35 H51 109.5
H50 C35 H51 109.5
Si5 C35 H52 109.5
H50 C35 H52 109.5
H51 C35 H52 109.5
Si5 C36 H53 109.5
Si5 C36 H54 109.5
H53 C36 H54 109.5
Si5 C36 H55 109.5
H53 C36 H55 109.5
H54 C36 H55 109.5
Si5 C37 H56 109.5
Si5 C37 H57 109.5
H56 C37 H57 109.5
Si5 C37 H58 109.5
H56 C37 H58 109.5
H57 C37 H58 109.5
Si6 C38 H59 109.5
Si6 C38 H60 109.5
H59 C38 H60 109.5
Si6 C38 H61 109.5
H59 C38 H61 109.5
H60 C38 H61 109.5
Si6 C39 H62 109.5
Si6 C39 H63 109.5
H62 C39 H63 109.5
Si6 C39 H64 109.5
H62 C39 H64 109.5
H63 C39 H64 109.5
Si6 C40 H65 109.5
Si6 C40 H66 109.5
H65 C40 H66 109.5
Si6 C40 H67 109.5
H65 C40 H67 109.5
H66 C40 H67 109.5
Si7 C41 H68 109.5
Si7 C41 H69 109.5
H68 C41 H69 109.5
Si7 C41 H70 109.5
H68 C41 H70 109.5
H69 C41 H70 109.5
Si7 C42 H71 109.5
Si7 C42 H72 109.5
H71 C42 H72 109.5
Si7 C42 H73 109.5
H71 C42 H73 109.5
H72 C42 H73 109.5
Si7 C43 H74 109.5
Si7 C43 H75 109.5
H74 C43 H75 109.5
Si7 C43 H76 109.5
H74 C43 H76 109.5
H75 C43 H76 109.5

loop_
_geom_bond_atom_site_label_1
_geom_bond_atom_site_label_2
_geom_bond_distance
Ge1 C13 1.855(2)
Ge1 C1 1.862(2)
Ge1 C14 1.9428(18)
C1 C2 1.420(3)
C1 C6 1.437(3)
C2 C3 1.361(3)
C2 H1 0.9500
C3 C4 1.412(3)
C3 H2 0.9500
C4 C5 1.346(4)
C4 H3 0.9500
C5 C6 1.438(3)
C5 H4 0.9500
C6 C7 1.401(3)
C7 C8 1.404(3)
C7 H5 0.9500
C8 C13 1.439(3)
C8 C9 1.441(3)
C9 C10 1.354(4)
C9 H6 0.9500
C10 C11 1.414(4)
C10 H7 0.9500
C11 C12 1.369(3)
C11 H8 0.9500
C12 C13 1.414(3)
C12 H9 0.9500
C14 C19 1.404(3)
C14 C15 1.411(3)
C15 C16 1.396(3)
C15 C20 1.521(3)
C16 C17 1.410(3)
C16 H10 0.9500
C17 C18 1.399(3)
C17 C21 1.555(2)
C18 C19 1.400(3)
C18 H11 0.9500
C19 C22 1.521(3)
C20 Si1 1.899(2)
C20 Si2 1.9075(19)
C20 H12 1.0000
C21 Si4 1.9275(19)
C21 Si5 1.9327(19)
C21 Si3 1.9357(19)
C22 Si7 1.9042(19)
C22 Si6 1.9110(19)
C22 H13 1.0000
Si1 C23 1.860(2)
Si1 C25 1.866(3)
Si1 C24 1.869(2)
Si2 C27 1.865(2)
Si2 C26 1.865(2)
Si2 C28 1.869(2)
Si3 C29 1.875(2)
Si3 C31 1.882(2)
Si3 C30 1.883(2)
Si4 C32 1.866(2)
Si4 C33 1.871(2)
Si4 C34 1.877(2)
Si5 C37 1.875(2)
Si5 C35 1.881(2)
Si5 C36 1.891(2)
Si6 C38 1.867(2)
Si6 C39 1.871(2)
Si6 C40 1.873(2)
Si7 C41 1.850(2)
Si7 C42 1.859(3)
Si7 C43 1.862(2)
C23 H14 0.9800
C23 H15 0.9800
C23 H16 0.9800
C24 H17 0.9800
C24 H18 0.9800
C24 H19 0.9800
C25 H20 0.9800
C25 H21 0.9800
C25 H22 0.9800
C26 H23 0.9800
C26 H24 0.9800
C26 H25 0.9800
C27 H26 0.9800
C27 H27 0.9800
C27 H28 0.9800
C28 H29 0.9800
C28 H30 0.9800
C28 H31 0.9800
C29 H32 0.9800
C29 H33 0.9800
C29 H34 0.9800
C30 H35 0.9800
C30 H36 0.9800
C30 H37 0.9800
C31 H38 0.9800
C31 H39 0.9800
C31 H40 0.9800
C32 H41 0.9800
C32 H42 0.9800
C32 H43 0.9800
C33 H44 0.9800
C33 H45 0.9800
C33 H46 0.9800
C34 H47 0.9800
C34 H48 0.9800
C34 H49 0.9800
C35 H50 0.9800
C35 H51 0.9800
C35 H52 0.9800
C36 H53 0.9800
C36 H54 0.9800
C36 H55 0.9800
C37 H56 0.9800
C37 H57 0.9800
C37 H58 0.9800
C38 H59 0.9800
C38 H60 0.9800
C38 H61 0.9800
C39 H62 0.9800
C39 H63 0.9800
C39 H64 0.9800
C40 H65 0.9800
C40 H66 0.9800
C40 H67 0.9800
C41 H68 0.9800
C41 H69 0.9800
C41 H70 0.9800
C42 H71 0.9800
C42 H72 0.9800
C42 H73 0.9800
C43 H74 0.9800
C43 H75 0.9800
C43 H76 0.9800

loop_
_geom_torsion_atom_site_label_1
_geom_torsion_atom_site_label_2
_geom_torsion_atom_site_label_3
_geom_torsion_atom_site_label_4
_geom_torsion
C13 Ge1 C1 C2 178.61(18)
C14 Ge1 C1 C2 -6.3(2)
C13 Ge1 C1 C6 -1.87(18)
C14 Ge1 C1 C6 173.22(14)
C6 C1 C2 C3 0.9(3)
Ge1 C1 C2 C3 -179.54(19)
C1 C2 C3 C4 0.0(4)
C2 C3 C4 C5 -0.7(4)
C3 C4 C5 C6 0.5(4)
C2 C1 C6 C7 178.5(2)
Ge1 C1 C6 C7 -1.1(3)
C2 C1 C6 C5 -1.1(3)
Ge1 C1 C6 C5 179.38(15)
C4 C5 C6 C7 -179.2(2)
C4 C5 C6 C1 0.4(3)
C1 C6 C7 C8 2.0(4)
C5 C6 C7 C8 -178.5(2)
C6 C7 C8 C13 1.3(4)
C6 C7 C8 C9 -179.0(2)
C7 C8 C9 C10 -177.2(2)
C13 C8 C9 C10 2.5(4)
C8 C9 C10 C11 0.5(4)
C9 C10 C11 C12 -2.2(4)
C10 C11 C12 C13 0.8(4)
C11 C12 C13 C8 2.3(4)
C11 C12 C13 Ge1 -177.2(2)
C7 C8 C13 C12 175.9(2)
C9 C8 C13 C12 -3.8(3)
C7 C8 C13 Ge1 -4.6(3)
C9 C8 C13 Ge1 175.72(17)
C1 Ge1 C13 C12 -176.02(18)
C14 Ge1 C13 C12 8.5(2)
C1 Ge1 C13 C8 4.45(19)
C14 Ge1 C13 C8 -171.04(15)
C13 Ge1 C14 C19 -84.31(17)
C1 Ge1 C14 C19 101.29(16)
C13 Ge1 C14 C15 90.96(16)
C1 Ge1 C14 C15 -83.44(17)
C19 C14 C15 C16 3.5(3)
Ge1 C14 C15 C16 -171.78(13)
C19 C14 C15 C20 -176.89(17)
Ge1 C14 C15 C20 7.8(2)
C14 C15 C16 C17 -1.4(3)
C20 C15 C16 C17 178.95(17)
C15 C16 C17 C18 -1.7(3)
C15 C16 C17 C21 178.61(16)
C16 C17 C18 C19 2.9(3)
C21 C17 C18 C19 -177.40(17)
C17 C18 C19 C14 -1.0(3)
C17 C18 C19 C22 -178.52(16)
C15 C14 C19 C18 -2.4(3)
Ge1 C14 C19 C18 172.91(13)
C15 C14 C19 C22 175.13(16)
Ge1 C14 C19 C22 -9.6(2)
C16 C15 C20 Si1 -66.6(2)
C14 C15 C20 Si1 113.80(17)
C16 C15 C20 Si2 71.5(2)
C14 C15 C20 Si2 -108.09(17)
C18 C17 C21 Si4 107.05(17)
C16 C17 C21 Si4 -73.30(19)
C18 C17 C21 Si5 -14.1(2)
C16 C17 C21 Si5 165.59(14)
C18 C17 C21 Si3 -133.10(16)
C16 C17 C21 Si3 46.5(2)
C18 C19 C22 Si7 72.33(19)
C14 C19 C22 Si7 -105.16(17)
C18 C19 C22 Si6 -67.5(2)
C14 C19 C22 Si6 114.98(17)
C15 C20 Si1 C23 -45.66(18)
Si2 C20 Si1 C23 177.88(13)
C15 C20 Si1 C25 -163.87(15)
Si2 C20 Si1 C25 59.68(14)
C15 C20 Si1 C24 75.66(16)
Si2 C20 Si1 C24 -60.80(14)
C15 C20 Si2 C27 28.31(16)
Si1 C20 Si2 C27 165.14(11)
C15 C20 Si2 C26 145.12(15)
Si1 C20 Si2 C26 -78.06(14)
C15 C20 Si2 C28 -93.84(15)
Si1 C20 Si2 C28 42.99(14)
C17 C21 Si3 C29 39.01(15)
Si4 C21 Si3 C29 157.68(10)
Si5 C21 Si3 C29 -83.70(11)
C17 C21 Si3 C31 -83.43(14)
Si4 C21 Si3 C31 35.24(13)
Si5 C21 Si3 C31 153.86(9)
C17 C21 Si3 C30 159.44(13)
Si4 C21 Si3 C30 -81.89(12)
Si5 C21 Si3 C30 36.73(13)
C17 C21 Si4 C32 45.03(15)
Si5 C21 Si4 C32 168.66(9)
Si3 C21 Si4 C32 -73.82(12)
C17 C21 Si4 C33 -74.24(15)
Si5 C21 Si4 C33 49.39(12)
Si3 C21 Si4 C33 166.91(10)
C17 C21 Si4 C34 165.58(13)
Si5 C21 Si4 C34 -70.78(12)
Si3 C21 Si4 C34 46.74(13)
C17 C21 Si5 C37 168.28(13)
Si4 C21 Si5 C37 47.54(12)
Si3 C21 Si5 C37 -71.86(11)
C17 C21 Si5 C35 -69.58(15)
Si4 C21 Si5 C35 169.68(9)
Si3 C21 Si5 C35 50.27(12)
C17 C21 Si5 C36 51.58(16)
Si4 C21 Si5 C36 -69.16(12)
Si3 C21 Si5 C36 171.44(9)
C19 C22 Si6 C38 -127.85(15)
Si7 C22 Si6 C38 94.98(13)
C19 C22 Si6 C39 113.06(15)
Si7 C22 Si6 C39 -24.11(14)
C19 C22 Si6 C40 -8.39(17)
Si7 C22 Si6 C40 -145.56(11)
C19 C22 Si7 C41 33.19(18)
Si6 C22 Si7 C41 172.41(14)
C19 C22 Si7 C42 151.82(17)
Si6 C22 Si7 C42 -68.97(16)
C19 C22 Si7 C43 -86.62(16)
Si6 C22 Si7 C43 52.59(15)
